data_1518813
loop_
_publ_author_name
'Miguel Baya'
'Ursula Belio'
'Juan Fornies'
'Antonio Martin'
'Mariano Peralvarez'
'Violeta Sicilia'

_publ_section_title
;
 Neutral benzoquinolate cyclometalated platinum(II) complexes as
 precursors in the preparation of luminescent Pt-Ag complexes
;
_journal_name_full 'Inorganica Chimica Acta'
_journal_page_first 136
_journal_page_last 149
_journal_volume 424
_journal_year 2015
_chemical_formula_sum 'C56 H34 Ag2 Cl2 F10 N4 O8 Pt2'
_chemical_formula_weight 1757.69
_space_group_IT_number 2
_symmetry_cell_setting triclinic
_symmetry_space_group_name_Hall '-P 1'
_symmetry_space_group_name_H-M 'P -1'
_atom_sites_solution_hydrogens geom
_atom_sites_solution_primary direct
_atom_sites_solution_secondary difmap
_cell_angle_alpha 75.362(2)
_cell_angle_beta 66.607(2)
_cell_angle_gamma 66.537(2)
_cell_formula_units_Z 1
_cell_length_a 10.6514(3)
_cell_length_b 11.4970(3)
_cell_length_c 12.3373(3)
_cell_measurement_reflns_used 16220
_cell_measurement_temperature 100(2)
_cell_measurement_theta_max 28.7785
_cell_measurement_theta_min 4.1763
_cell_volume 1263.92(6)
_computing_cell_refinement
;
CrysAlisPro, Agilent Technologies,
Version 1.171.35.19 (release 27-10-2011 CrysAlis171 .NET)
(compiled Oct 27 2011,15:02:11)
;
_computing_data_collection
;
CrysAlisPro, Agilent Technologies,
Version 1.171.35.19 (release 27-10-2011 CrysAlis171 .NET)
(compiled Oct 27 2011,15:02:11)
;
_computing_data_reduction
;
CrysAlisPro, Agilent Technologies,
Version 1.171.35.19 (release 27-10-2011 CrysAlis171 .NET)
(compiled Oct 27 2011,15:02:11)
;
_computing_structure_refinement 'SHELXL-97 (Sheldrick, 1997)'
_computing_structure_solution 'SHELXS-97 (Sheldrick, 1990)'
_diffrn_ambient_temperature 100(2)
_diffrn_detector_area_resol_mean 16.0655
_diffrn_measured_fraction_theta_full 0.995
_diffrn_measured_fraction_theta_max 0.911
_diffrn_measurement_details
;
  1 omega  -51.00   50.00   1.0000   12.0000
omega____ theta____ kappa____ phi______ frames
    -      -19.9615   77.0000  120.0000 101

  2 omega   19.00   49.00   1.0000   12.0000
omega____ theta____ kappa____ phi______ frames
    -      -19.9615   77.0000  150.0000 30

  3 omega  -49.00   40.00   1.0000   12.0000
omega____ theta____ kappa____ phi______ frames
    -      -19.9615   77.0000   30.0000 89

  4 omega  -11.00   36.00   1.0000   12.0000
omega____ theta____ kappa____ phi______ frames
    -       21.9928   77.0000    0.0000 47

  5 omega   67.00   93.00   1.0000   12.0000
omega____ theta____ kappa____ phi______ frames
    -       21.9928   77.0000  -90.0000 26

  6 omega  -10.00   88.00   1.0000   12.0000
omega____ theta____ kappa____ phi______ frames
    -       21.9928   77.0000 -120.0000 98

  7 omega  -93.00   12.00   1.0000   12.0000
omega____ theta____ kappa____ phi______ frames
    -      -19.9615  -37.0000   60.0000 105

  8 omega  -91.00    4.00   1.0000   12.0000
omega____ theta____ kappa____ phi______ frames
    -      -19.9615  -57.0000    0.0000 95

  9 omega  -91.00    4.00   1.0000   12.0000
omega____ theta____ kappa____ phi______ frames
    -      -19.9615  -57.0000 -180.0000 95

 10 omega -100.00  -34.00   1.0000   12.0000
omega____ theta____ kappa____ phi______ frames
    -      -19.9615 -179.0000 -120.0000 66

 11 omega   34.00  102.00   1.0000   12.0000
omega____ theta____ kappa____ phi______ frames
    -       21.9928  179.0000    0.0000 68

 12 omega -102.00  -32.00   1.0000   12.0000
omega____ theta____ kappa____ phi______ frames
    -      -19.9615  179.0000  120.0000 70

 13 omega  -91.00  -49.00   1.0000   12.0000
omega____ theta____ kappa____ phi______ frames
    -      -19.9615  -57.0000  -90.0000 42

 14 omega  -25.00   25.00   1.0000   12.0000
omega____ theta____ kappa____ phi______ frames
    -      -19.9615  -99.0000 -120.0000 50

 15 omega  -25.00   67.00   1.0000   12.0000
omega____ theta____ kappa____ phi______ frames
    -       21.9928  -99.0000   90.0000 92

 16 omega  -25.00   67.00   1.0000   12.0000
omega____ theta____ kappa____ phi______ frames
    -       21.9928  -99.0000 -120.0000 92

;
_diffrn_measurement_device_type 'Xcalibur, Sapphire3'
_diffrn_measurement_method 'w scans'
_diffrn_orient_matrix_UB_11 0.0669702000
_diffrn_orient_matrix_UB_12 -0.0460863000
_diffrn_orient_matrix_UB_13 -0.0276500000
_diffrn_orient_matrix_UB_21 -0.0170519000
_diffrn_orient_matrix_UB_22 -0.0469858000
_diffrn_orient_matrix_UB_23 0.0476367000
_diffrn_orient_matrix_UB_31 -0.0339965000
_diffrn_orient_matrix_UB_32 -0.0157953000
_diffrn_orient_matrix_UB_33 -0.0306652000
_diffrn_radiation_monochromator graphite
_diffrn_radiation_source 'Enhance (Mo) X-ray Source'
_diffrn_radiation_type MoK\a
_diffrn_radiation_wavelength 0.71073
_diffrn_reflns_av_R_equivalents 0.0533
_diffrn_reflns_av_sigmaI/netI 0.0375
_diffrn_reflns_limit_h_max 14
_diffrn_reflns_limit_h_min -14
_diffrn_reflns_limit_k_max 15
_diffrn_reflns_limit_k_min -15
_diffrn_reflns_limit_l_max 16
_diffrn_reflns_limit_l_min -16
_diffrn_reflns_number 27405
_diffrn_reflns_theta_full 25.00
_diffrn_reflns_theta_max 28.84
_diffrn_reflns_theta_min 4.18
_exptl_absorpt_coefficient_mu 6.487
_exptl_absorpt_correction_T_max 0.5099
_exptl_absorpt_correction_T_min 0.1918
_exptl_absorpt_correction_type multi-scan
_exptl_absorpt_process_details
;
CrysAlisPro, Agilent Technologies,
Version 1.171.35.19 (release 27-10-2011 CrysAlis171 .NET)
(compiled Oct 27 2011,15:02:11)
Empirical absorption correction using spherical harmonics,
 implemented in SCALE3 ABSPACK scaling algorithm.
;
_exptl_crystal_colour yellow
_exptl_crystal_density_diffrn 2.309
_exptl_crystal_density_method 'not measured'
_exptl_crystal_description prismatic
_exptl_crystal_F_000 836
_exptl_crystal_size_max 0.38
_exptl_crystal_size_mid 0.21
_exptl_crystal_size_min 0.12
_refine_diff_density_max 1.451
_refine_diff_density_min -1.103
_refine_diff_density_rms 0.146
_refine_ls_extinction_method none
_refine_ls_goodness_of_fit_ref 1.005
_refine_ls_hydrogen_treatment constr
_refine_ls_matrix_type full
_refine_ls_number_parameters 381
_refine_ls_number_reflns 6047
_refine_ls_number_restraints 0
_refine_ls_restrained_S_all 1.005
_refine_ls_R_factor_all 0.0271
_refine_ls_R_factor_gt 0.0245
_refine_ls_shift/su_max 0.001
_refine_ls_shift/su_mean 0.000
_refine_ls_structure_factor_coef Fsqd
_refine_ls_weighting_details 'calc w=1/[\s^2^(Fo^2^)+(0.0216P)^2^+3.0778P] where P=(Fo^2^+2Fc^2^)/3'
_refine_ls_weighting_scheme calc
_refine_ls_wR_factor_gt 0.0545
_refine_ls_wR_factor_ref 0.0558
_reflns_number_gt 5712
_reflns_number_total 6047
_reflns_threshold_expression >2sigma(I)
_cod_data_source_file ICA-2015-424-136-149-6.cif
_cod_data_source_block 6
_cod_original_sg_symbol_H-M P-1
_cod_database_code 1518813

loop_
_symmetry_equiv_pos_as_xyz
'x, y, z'
'-x, -y, -z'

loop_
_atom_site_label
_atom_site_type_symbol
_atom_site_fract_x
_atom_site_fract_y
_atom_site_fract_z
_atom_site_U_iso_or_equiv
_atom_site_adp_type
_atom_site_occupancy
_atom_site_symmetry_multiplicity
_atom_site_calc_flag
_atom_site_refinement_flags
Pt Pt 0.153106(13) 0.900836(11) 0.157672(11) 0.01167(4) Uani 1 1 d .
Ag Ag 0.05231(3) 0.86355(3) 0.00009(2) 0.01974(7) Uani 1 1 d .
F1 F -0.1732(2) 0.8963(2) 0.22385(18) 0.0209(4) Uani 1 1 d .
F2 F -0.4265(2) 1.0250(2) 0.37364(19) 0.0260(5) Uani 1 1 d .
F3 F -0.4362(2) 1.1733(2) 0.52022(19) 0.0244(5) Uani 1 1 d .
F4 F -0.1857(2) 1.1865(2) 0.51633(19) 0.0231(5) Uani 1 1 d .
F5 F 0.0692(2) 1.06648(19) 0.36039(18) 0.0183(4) Uani 1 1 d .
N1 N 0.3529(3) 0.8417(3) 0.0239(3) 0.0145(6) Uani 1 1 d .
N2 N 0.1644(3) 0.6274(3) 0.2909(3) 0.0153(6) Uani 1 1 d .
C1 C -0.0401(4) 0.9785(3) 0.2823(3) 0.0132(6) Uani 1 1 d .
C2 C -0.1712(4) 0.9697(3) 0.2944(3) 0.0148(7) Uani 1 1 d .
C3 C -0.3035(4) 1.0325(3) 0.3726(3) 0.0174(7) Uani 1 1 d .
C4 C -0.3091(4) 1.1077(3) 0.4465(3) 0.0170(7) Uani 1 1 d .
C5 C -0.1811(4) 1.1155(3) 0.4420(3) 0.0153(7) Uani 1 1 d .
C6 C -0.0516(4) 1.0521(3) 0.3615(3) 0.0150(7) Uani 1 1 d .
C7 C 0.4463(4) 0.7227(3) 0.0086(3) 0.0179(7) Uani 1 1 d .
H7 H 0.4201 0.6534 0.0607 0.021 Uiso 1 1 calc R
C8 C 0.5809(4) 0.6978(4) -0.0815(3) 0.0224(8) Uani 1 1 d .
H8 H 0.6450 0.6124 -0.0899 0.027 Uiso 1 1 calc R
C9 C 0.6209(4) 0.7960(4) -0.1580(3) 0.0237(8) Uani 1 1 d .
H9 H 0.7119 0.7791 -0.2203 0.028 Uiso 1 1 calc R
C10 C 0.5263(4) 0.9221(4) -0.1436(3) 0.0185(7) Uani 1 1 d .
C11 C 0.5584(4) 1.0334(4) -0.2151(3) 0.0232(8) Uani 1 1 d .
H11 H 0.6478 1.0232 -0.2790 0.028 Uiso 1 1 calc R
C12 C 0.4643(4) 1.1520(4) -0.1931(3) 0.0221(8) Uani 1 1 d .
H12 H 0.4886 1.2236 -0.2418 0.027 Uiso 1 1 calc R
C13 C 0.3283(4) 1.1720(3) -0.0979(3) 0.0181(7) Uani 1 1 d .
C14 C 0.2285(4) 1.2946(3) -0.0685(3) 0.0200(8) Uani 1 1 d .
H14 H 0.2493 1.3686 -0.1147 0.024 Uiso 1 1 calc R
C15 C 0.1027(4) 1.3070(3) 0.0260(3) 0.0198(8) Uani 1 1 d .
H15 H 0.0373 1.3900 0.0448 0.024 Uiso 1 1 calc R
C16 C 0.0671(4) 1.1984(3) 0.0969(3) 0.0171(7) Uani 1 1 d .
H16 H -0.0203 1.2098 0.1630 0.021 Uiso 1 1 calc R
C17 C 0.1599(4) 1.0749(3) 0.0701(3) 0.0126(6) Uani 1 1 d .
C18 C 0.2913(4) 1.0651(3) -0.0281(3) 0.0138(6) Uani 1 1 d .
C19 C 0.3929(4) 0.9408(3) -0.0519(3) 0.0154(7) Uani 1 1 d .
C20 C 0.1595(4) 0.7272(3) 0.2412(3) 0.0149(7) Uani 1 1 d .
C21 C 0.1554(4) 0.5063(3) 0.3473(3) 0.0161(7) Uani 1 1 d .
C22 C 0.0580(4) 0.4668(3) 0.3297(3) 0.0161(7) Uani 1 1 d .
C23 C 0.0482(4) 0.3484(3) 0.3860(3) 0.0182(7) Uani 1 1 d .
H23 H -0.0182 0.3185 0.3773 0.022 Uiso 1 1 calc R
C24 C 0.1339(4) 0.2733(3) 0.4547(3) 0.0197(7) Uani 1 1 d .
H24 H 0.1269 0.1918 0.4916 0.024 Uiso 1 1 calc R
C25 C 0.2297(4) 0.3158(3) 0.4702(3) 0.0194(7) Uani 1 1 d .
H25 H 0.2879 0.2628 0.5175 0.023 Uiso 1 1 calc R
C26 C 0.2426(4) 0.4349(3) 0.4178(3) 0.0182(7) Uani 1 1 d .
C27 C -0.0322(4) 0.5490(3) 0.2526(3) 0.0199(7) Uani 1 1 d .
H27A H -0.0946 0.5059 0.2517 0.030 Uiso 1 1 calc R
H27B H 0.0320 0.5637 0.1715 0.030 Uiso 1 1 calc R
H27C H -0.0925 0.6310 0.2845 0.030 Uiso 1 1 calc R
C28 C 0.3417(4) 0.4841(4) 0.4378(4) 0.0232(8) Uani 1 1 d .
H28A H 0.3977 0.4177 0.4847 0.035 Uiso 1 1 calc R
H28B H 0.2839 0.5595 0.4809 0.035 Uiso 1 1 calc R
H28C H 0.4082 0.5072 0.3610 0.035 Uiso 1 1 calc R
Cl Cl 0.30681(10) 0.62505(8) 0.85824(8) 0.01837(17) Uani 1 1 d .
O1 O 0.2995(3) 0.7565(2) 0.8242(3) 0.0292(7) Uani 1 1 d .
O2 O 0.2190(3) 0.6137(3) 0.9830(3) 0.0333(7) Uani 1 1 d .
O3 O 0.4533(3) 0.5433(3) 0.8436(3) 0.0285(6) Uani 1 1 d .
O4 O 0.2490(3) 0.5916(3) 0.7879(3) 0.0288(6) Uani 1 1 d .

loop_
_atom_site_aniso_label
_atom_site_aniso_U_11
_atom_site_aniso_U_22
_atom_site_aniso_U_33
_atom_site_aniso_U_23
_atom_site_aniso_U_13
_atom_site_aniso_U_12
Pt 0.01429(7) 0.00840(6) 0.01199(7) -0.00107(5) -0.00482(5) -0.00310(5)
Ag 0.01972(14) 0.02231(14) 0.01984(14) -0.00691(11) -0.00840(12) -0.00518(11)
F1 0.0241(11) 0.0287(11) 0.0161(10) -0.0087(9) -0.0043(9) -0.0138(9)
F2 0.0168(11) 0.0443(14) 0.0197(11) -0.0039(10) -0.0045(9) -0.0145(10)
F3 0.0181(11) 0.0243(11) 0.0212(11) -0.0047(9) -0.0007(9) -0.0022(9)
F4 0.0280(12) 0.0198(11) 0.0223(11) -0.0103(9) -0.0039(10) -0.0085(9)
F5 0.0162(10) 0.0205(10) 0.0210(11) -0.0067(8) -0.0051(9) -0.0075(8)
N1 0.0147(14) 0.0149(13) 0.0145(14) -0.0039(11) -0.0048(12) -0.0044(11)
N2 0.0172(15) 0.0137(14) 0.0128(14) -0.0040(11) -0.0018(12) -0.0046(11)
C1 0.0170(16) 0.0096(14) 0.0097(15) 0.0004(12) -0.0025(13) -0.0039(13)
C2 0.0210(18) 0.0165(16) 0.0089(15) 0.0015(12) -0.0050(14) -0.0100(14)
C3 0.0167(17) 0.0209(17) 0.0144(17) 0.0030(13) -0.0051(14) -0.0093(14)
C4 0.0143(16) 0.0150(16) 0.0141(17) -0.0004(13) -0.0014(14) -0.0014(13)
C5 0.0229(18) 0.0102(15) 0.0130(16) -0.0031(12) -0.0044(14) -0.0061(13)
C6 0.0155(16) 0.0128(15) 0.0168(17) 0.0023(13) -0.0063(14) -0.0063(13)
C7 0.0181(17) 0.0145(16) 0.0207(18) -0.0051(13) -0.0089(15) -0.0007(14)
C8 0.0174(18) 0.0232(18) 0.0237(19) -0.0094(15) -0.0093(16) 0.0025(15)
C9 0.0165(18) 0.034(2) 0.0185(18) -0.0078(16) -0.0069(15) -0.0029(16)
C10 0.0145(17) 0.0294(19) 0.0145(17) -0.0029(14) -0.0067(14) -0.0080(15)
C11 0.0189(18) 0.037(2) 0.0169(18) 0.0016(16) -0.0070(16) -0.0146(17)
C12 0.026(2) 0.031(2) 0.0173(18) 0.0079(15) -0.0128(16) -0.0192(17)
C13 0.0224(18) 0.0201(17) 0.0166(17) 0.0038(14) -0.0107(15) -0.0113(15)
C14 0.027(2) 0.0166(17) 0.0217(19) 0.0051(14) -0.0134(16) -0.0120(15)
C15 0.028(2) 0.0087(15) 0.026(2) 0.0019(14) -0.0165(17) -0.0045(14)
C16 0.0195(18) 0.0139(16) 0.0195(18) 0.0020(13) -0.0111(15) -0.0049(14)
C17 0.0156(16) 0.0103(14) 0.0135(16) 0.0006(12) -0.0075(14) -0.0046(12)
C18 0.0191(17) 0.0138(15) 0.0125(16) 0.0002(12) -0.0090(14) -0.0067(13)
C19 0.0141(16) 0.0184(16) 0.0141(16) -0.0014(13) -0.0063(14) -0.0046(13)
C20 0.0168(17) 0.0118(15) 0.0140(16) -0.0024(13) -0.0040(14) -0.0030(13)
C21 0.0187(17) 0.0081(15) 0.0142(16) -0.0017(12) 0.0000(14) -0.0024(13)
C22 0.0173(17) 0.0137(15) 0.0119(16) -0.0038(13) 0.0009(14) -0.0041(13)
C23 0.0214(18) 0.0150(16) 0.0149(17) -0.0045(13) 0.0000(15) -0.0072(14)
C24 0.0249(19) 0.0103(15) 0.0141(17) -0.0015(13) 0.0007(15) -0.0032(14)
C25 0.0235(19) 0.0128(16) 0.0153(17) 0.0004(13) -0.0063(15) -0.0010(14)
C26 0.0177(17) 0.0146(16) 0.0169(17) -0.0037(13) -0.0021(15) -0.0025(14)
C27 0.0236(19) 0.0173(17) 0.0179(18) -0.0003(14) -0.0076(16) -0.0063(15)
C28 0.024(2) 0.0203(18) 0.024(2) -0.0042(15) -0.0081(17) -0.0046(15)
Cl 0.0207(4) 0.0120(4) 0.0200(4) -0.0011(3) -0.0071(4) -0.0032(3)
O1 0.0412(17) 0.0139(13) 0.0392(17) 0.0052(12) -0.0239(15) -0.0104(12)
O2 0.0275(16) 0.0434(18) 0.0208(15) 0.0021(13) -0.0049(13) -0.0103(14)
O3 0.0204(14) 0.0217(14) 0.0321(16) -0.0064(12) -0.0062(13) 0.0034(11)
O4 0.0336(16) 0.0220(14) 0.0357(17) -0.0113(12) -0.0144(14) -0.0066(12)

loop_
_atom_type_symbol
_atom_type_description
_atom_type_scat_dispersion_real
_atom_type_scat_dispersion_imag
_atom_type_scat_source
C C 0.0033 0.0016 'International Tables Vol C Tables 4.2.6.8 and 6.1.1.4'
H H 0.0000 0.0000 'International Tables Vol C Tables 4.2.6.8 and 6.1.1.4'
N N 0.0061 0.0033 'International Tables Vol C Tables 4.2.6.8 and 6.1.1.4'
O O 0.0106 0.0060 'International Tables Vol C Tables 4.2.6.8 and 6.1.1.4'
F F 0.0171 0.0103 'International Tables Vol C Tables 4.2.6.8 and 6.1.1.4'
Cl Cl 0.1484 0.1585 'International Tables Vol C Tables 4.2.6.8 and 6.1.1.4'
Ag Ag -0.8971 1.1015 'International Tables Vol C Tables 4.2.6.8 and 6.1.1.4'
Pt Pt -1.7033 8.3905 'International Tables Vol C Tables 4.2.6.8 and 6.1.1.4'

loop_
_geom_angle_atom_site_label_1
_geom_angle_atom_site_label_2
_geom_angle_atom_site_label_3
_geom_angle
_geom_angle_site_symmetry_1
_geom_angle_site_symmetry_3
C20 Pt C1 90.30(13) . .
C20 Pt C17 176.49(13) . .
C1 Pt C17 92.44(13) . .
C20 Pt N1 95.91(13) . .
C1 Pt N1 173.55(11) . .
C17 Pt N1 81.28(12) . .
C20 Pt Ag 90.02(10) . .
C1 Pt Ag 98.92(9) . .
C17 Pt Ag 91.70(9) . .
N1 Pt Ag 82.82(7) . .
C16 Ag C17 32.81(11) 2_575 2_575
C16 Ag Pt 166.00(8) 2_575 .
C17 Ag Pt 146.23(8) 2_575 .
C16 Ag Ag 110.93(8) 2_575 2_575
C17 Ag Ag 79.67(7) 2_575 2_575
Pt Ag Ag 75.557(11) . 2_575
C7 N1 C19 118.2(3) . .
C7 N1 Pt 128.1(2) . .
C19 N1 Pt 113.5(2) . .
C20 N2 C21 172.6(3) . .
C2 C1 C6 113.9(3) . .
C2 C1 Pt 125.1(3) . .
C6 C1 Pt 121.0(2) . .
F1 C2 C3 116.4(3) . .
F1 C2 C1 119.3(3) . .
C3 C2 C1 124.3(3) . .
F2 C3 C4 120.1(3) . .
F2 C3 C2 120.6(3) . .
C4 C3 C2 119.3(3) . .
F3 C4 C3 120.6(3) . .
F3 C4 C5 120.5(3) . .
C3 C4 C5 118.9(3) . .
F4 C5 C6 121.2(3) . .
F4 C5 C4 119.0(3) . .
C6 C5 C4 119.7(3) . .
F5 C6 C5 116.4(3) . .
F5 C6 C1 119.7(3) . .
C5 C6 C1 123.8(3) . .
N1 C7 C8 121.9(3) . .
C9 C8 C7 120.1(4) . .
C8 C9 C10 119.5(4) . .
C19 C10 C9 117.6(3) . .
C19 C10 C11 117.7(3) . .
C9 C10 C11 124.6(4) . .
C12 C11 C10 121.3(4) . .
C11 C12 C13 121.3(3) . .
C18 C13 C14 117.7(3) . .
C18 C13 C12 119.0(3) . .
C14 C13 C12 123.3(3) . .
C15 C14 C13 120.4(3) . .
C14 C15 C16 121.5(3) . .
C17 C16 C15 120.6(3) . .
C17 C16 Ag 76.87(19) . 2_575
C15 C16 Ag 107.1(2) . 2_575
C16 C17 C18 116.5(3) . .
C16 C17 Pt 131.3(3) . .
C18 C17 Pt 111.8(2) . .
C16 C17 Ag 70.32(18) . 2_575
C18 C17 Ag 110.9(2) . 2_575
Pt C17 Ag 98.08(12) . 2_575
C13 C18 C19 118.8(3) . .
C13 C18 C17 123.3(3) . .
C19 C18 C17 117.8(3) . .
N1 C19 C10 122.6(3) . .
N1 C19 C18 115.5(3) . .
C10 C19 C18 121.8(3) . .
N2 C20 Pt 178.6(3) . .
C22 C21 C26 124.4(3) . .
C22 C21 N2 117.0(3) . .
C26 C21 N2 118.7(3) . .
C23 C22 C21 117.0(3) . .
C23 C22 C27 121.7(3) . .
C21 C22 C27 121.3(3) . .
C24 C23 C22 120.8(3) . .
C23 C24 C25 120.6(3) . .
C24 C25 C26 121.3(3) . .
C25 C26 C21 115.9(3) . .
C25 C26 C28 121.8(3) . .
C21 C26 C28 122.3(3) . .
O3 Cl O4 110.56(18) . .
O3 Cl O1 110.50(17) . .
O4 Cl O1 109.40(16) . .
O3 Cl O2 109.23(17) . .
O4 Cl O2 109.90(18) . .
O1 Cl O2 107.18(19) . .

loop_
_geom_bond_atom_site_label_1
_geom_bond_atom_site_label_2
_geom_bond_distance
_geom_bond_site_symmetry_2
Pt C20 1.990(3) .
Pt C1 2.029(4) .
Pt C17 2.034(3) .
Pt N1 2.083(3) .
Pt Ag 2.7499(3) .
Ag C16 2.433(3) 2_575
Ag C17 2.516(3) 2_575
Ag Ag 2.8811(5) 2_575
F1 C2 1.366(4) .
F2 C3 1.341(4) .
F3 C4 1.336(4) .
F4 C5 1.349(4) .
F5 C6 1.356(4) .
N1 C7 1.340(4) .
N1 C19 1.374(4) .
N2 C20 1.147(4) .
N2 C21 1.413(4) .
C1 C2 1.386(5) .
C1 C6 1.388(5) .
C2 C3 1.379(5) .
C3 C4 1.377(5) .
C4 C5 1.380(5) .
C5 C6 1.377(5) .
C7 C8 1.393(5) .
C8 C9 1.369(5) .
C9 C10 1.405(5) .
C10 C19 1.396(5) .
C10 C11 1.439(5) .
C11 C12 1.349(6) .
C12 C13 1.432(5) .
C13 C18 1.409(4) .
C13 C14 1.417(5) .
C14 C15 1.366(5) .
C15 C16 1.425(4) .
C16 C17 1.400(5) .
C16 Ag 2.433(3) 2_575
C17 C18 1.428(5) .
C17 Ag 2.516(3) 2_575
C18 C19 1.424(5) .
C21 C22 1.391(5) .
C21 C26 1.402(5) .
C22 C23 1.387(4) .
C22 C27 1.506(5) .
C23 C24 1.384(5) .
C24 C25 1.385(5) .
C25 C26 1.393(5) .
C26 C28 1.500(5) .
Cl O3 1.430(3) .
Cl O4 1.435(3) .
Cl O1 1.441(3) .
Cl O2 1.454(3) .
